data_7055192
loop_
_publ_author_name
'Mamada, Masashi'
'Fujita, Harunori'
'Kakita, Kazuaki'
'Shima, Hidetaka'
'Yoneda, Yasuhiro'
'Tanaka, Yasuhiro'
'Tokito, Shizuo'

_publ_section_title
;
 Crystal structure and modeled charge carrier mobility of
 benzobis(thiadiazole) derivatives
;
_journal_issue 2
_journal_name_full 'New J. Chem.'
_journal_page_first 1403
_journal_paper_doi 10.1039/C5NJ02302E
_journal_volume 40
_journal_year 2016
_chemical_formula_moiety 'C28 H12 F6 N4 O2 S4'
_chemical_formula_sum 'C28 H12 F6 N4 O2 S4'
_chemical_formula_weight 678.66
_chemical_name_systematic
; 
 ? 
;
_space_group_crystal_system monoclinic
_space_group_IT_number 15
_space_group_name_Hall '-C 2yc'
_space_group_name_H-M_alt 'C 1 2/c 1'
_symmetry_space_group_name_Hall '-C 2yc'
_symmetry_space_group_name_H-M 'C 1 2/c 1'
_atom_sites_solution_hydrogens geom
_atom_sites_solution_primary direct
_atom_sites_solution_secondary difmap
_audit_creation_method SHELXL-97
_audit_update_record
;
2015-10-16 deposited with the CCDC.
2015-11-25 downloaded from the CCDC.
;
_cell_angle_alpha 90.00
_cell_angle_beta 95.19(3)
_cell_angle_gamma 90.00
_cell_formula_units_Z 4
_cell_length_a 40.73(7)
_cell_length_b 9.045(15)
_cell_length_c 7.129(12)
_cell_measurement_reflns_used 2046
_cell_measurement_temperature 93(2)
_cell_measurement_theta_max 27.4
_cell_measurement_theta_min 2.0
_cell_volume 2616(8)
_computing_cell_refinement 'CrystalClear (Rigaku Inc., 2008)'
_computing_data_collection 'CrystalClear (Rigaku Inc., 2008)'
_computing_data_reduction 'CrystalClear (Rigaku Inc., 2008)'
_computing_molecular_graphics 'PLATON (Spek, 2009)'
_computing_publication_material 'Yadokari-XG 2009 (Wakita, Kabuto et al., 2009)'
_computing_structure_refinement 'SHELXL-97 (Sheldrick, 2008)'
_computing_structure_solution 'SHELXS-97 (Sheldrick, 2008)'
_diffrn_ambient_temperature 93(2)
_diffrn_detector_area_resol_mean 28.5714
_diffrn_measured_fraction_theta_full 0.997
_diffrn_measured_fraction_theta_max 0.997
_diffrn_measurement_device_type 'Rigaku Saturn 70 CCD area detector'
_diffrn_measurement_method \w
_diffrn_radiation_detector CCD
_diffrn_radiation_monochromator 'Graphite Monochromator'
_diffrn_radiation_source 'Rotating Anode'
_diffrn_radiation_type MoK\a
_diffrn_radiation_wavelength 0.71075
_diffrn_reflns_av_R_equivalents 0.1190
_diffrn_reflns_av_sigmaI/netI 0.0961
_diffrn_reflns_limit_h_max 48
_diffrn_reflns_limit_h_min -49
_diffrn_reflns_limit_k_max 10
_diffrn_reflns_limit_k_min -10
_diffrn_reflns_limit_l_max 8
_diffrn_reflns_limit_l_min -8
_diffrn_reflns_number 12157
_diffrn_reflns_theta_full 25.50
_diffrn_reflns_theta_max 25.50
_diffrn_reflns_theta_min 3.01
_exptl_absorpt_coefficient_mu 0.445
_exptl_absorpt_correction_T_max 1.000
_exptl_absorpt_correction_T_min 0.731
_exptl_absorpt_correction_type multi-scan
_exptl_absorpt_process_details '(REQAB; Jacobson, 1998)'
_exptl_crystal_colour Green
_exptl_crystal_density_diffrn 1.723
_exptl_crystal_density_method 'not measured'
_exptl_crystal_description Platelet
_exptl_crystal_F_000 1368
_exptl_crystal_size_max 0.35
_exptl_crystal_size_mid 0.08
_exptl_crystal_size_min 0.01
_refine_diff_density_max 1.111
_refine_diff_density_min -0.593
_refine_diff_density_rms 0.159
_refine_ls_extinction_method none
_refine_ls_goodness_of_fit_ref 1.105
_refine_ls_hydrogen_treatment constr
_refine_ls_matrix_type full
_refine_ls_number_parameters 199
_refine_ls_number_reflns 2431
_refine_ls_number_restraints 0
_refine_ls_restrained_S_all 1.105
_refine_ls_R_factor_all 0.1696
_refine_ls_R_factor_gt 0.1264
_refine_ls_shift/su_max 0.000
_refine_ls_shift/su_mean 0.000
_refine_ls_structure_factor_coef Fsqd
_refine_ls_weighting_details 'calc w=1/[\s^2^(Fo^2^)+(0.1212P)^2^+66.6524P] where P=(Fo^2^+2Fc^2^)/3'
_refine_ls_weighting_scheme calc
_refine_ls_wR_factor_gt 0.2980
_refine_ls_wR_factor_ref 0.3288
_reflns_number_gt 1642
_reflns_number_total 2431
_reflns_threshold_expression >2sigma(I)
_cod_data_source_file c5nj02302e2.cif
_cod_data_source_block 4-pOCF3
_cod_depositor_comments
;
The following automatic conversions were performed:

'_exptl_absorpt_correction_type' value 'Multi-scan' changed to
'multi-scan' according to
/usr/data/users/saulius/crontab/automatic-downloads/rss-feeds/RSC/lib/dictionaries/cif_core.dic
dictionary named 'cif_core.dic' version 2.4.2 from 2011-04-26.

Automatic conversion script
Id: cif_fix_values 4268 2015-11-12 08:31:59Z antanas 

 Adding full bibliography for 7055189--7055194.cif.
;
_cod_database_code 7055192

loop_
_symmetry_equiv_pos_as_xyz
'x, y, z'
'-x, y, -z+1/2'
'x+1/2, y+1/2, z'
'-x+1/2, y+1/2, -z+1/2'
'-x, -y, -z'
'x, -y, z-1/2'
'-x+1/2, -y+1/2, -z'
'x+1/2, -y+1/2, z-1/2'

loop_
_atom_site_label
_atom_site_type_symbol
_atom_site_fract_x
_atom_site_fract_y
_atom_site_fract_z
_atom_site_U_iso_or_equiv
_atom_site_adp_type
_atom_site_occupancy
_atom_site_symmetry_multiplicity
_atom_site_calc_flag
_atom_site_refinement_flags
S1 S 0.03178(6) 0.6446(3) 0.0656(4) 0.0368(7) Uani 1 1 d .
N1 N 0.04975(19) 0.8013(9) 0.1064(11) 0.0283(18) Uani 1 1 d .
C1 C 0.0269(2) 0.9086(10) 0.0588(12) 0.024(2) Uani 1 1 d .
C2 C -0.0053(2) 0.8464(10) -0.0131(13) 0.027(2) Uani 1 1 d .
N2 N -0.00514(19) 0.6939(9) -0.0132(12) 0.0301(18) Uani 1 1 d .
C3 C 0.0334(2) 1.0635(11) 0.0735(12) 0.029(2) Uani 1 1 d .
S2 S 0.07477(6) 1.3140(3) 0.1261(4) 0.0310(7) Uani 1 1 d .
C4 C 0.0651(2) 1.1252(11) 0.1429(12) 0.026(2) Uani 1 1 d .
C5 C 0.0925(2) 1.0487(11) 0.2362(13) 0.031(2) Uani 1 1 d .
H5 H 0.0925 0.9457 0.2618 0.037 Uiso 1 1 calc R
C6 C 0.1195(2) 1.1419(11) 0.2863(14) 0.032(2) Uani 1 1 d .
H6 H 0.1395 1.1071 0.3495 0.039 Uiso 1 1 calc R
C7 C 0.1144(2) 1.2888(11) 0.2360(13) 0.028(2) Uani 1 1 d .
C8 C 0.1370(2) 1.4177(11) 0.2682(12) 0.030(2) Uani 1 1 d .
C9 C 0.1257(2) 1.5644(11) 0.2490(14) 0.032(2) Uani 1 1 d .
H9 H 0.1032 1.5816 0.2087 0.038 Uiso 1 1 calc R
C10 C 0.1465(2) 1.6863(12) 0.2869(14) 0.034(2) Uani 1 1 d .
H10 H 0.1385 1.7846 0.2722 0.041 Uiso 1 1 calc R
C11 C 0.1799(2) 1.6573(11) 0.3479(15) 0.033(2) Uani 1 1 d .
C12 C 0.1917(2) 1.5122(12) 0.3639(13) 0.033(2) Uani 1 1 d .
H12 H 0.2144 1.4943 0.4018 0.040 Uiso 1 1 calc R
C13 C 0.1705(2) 1.3950(11) 0.3244(14) 0.031(2) Uani 1 1 d .
H13 H 0.1787 1.2969 0.3356 0.037 Uiso 1 1 calc R
O1 O 0.20106(18) 1.7735(8) 0.4067(11) 0.0425(19) Uani 1 1 d .
F1 F 0.19014(18) 1.9191(9) 0.1515(11) 0.069(2) Uani 1 1 d .
F2 F 0.23309(16) 1.9613(7) 0.3550(10) 0.0537(19) Uani 1 1 d .
F3 F 0.23088(19) 1.7695(8) 0.1597(12) 0.067(2) Uani 1 1 d .
C14 C 0.2127(3) 1.8485(13) 0.2733(16) 0.044(3) Uani 1 1 d .

loop_
_atom_site_aniso_label
_atom_site_aniso_U_11
_atom_site_aniso_U_22
_atom_site_aniso_U_33
_atom_site_aniso_U_23
_atom_site_aniso_U_13
_atom_site_aniso_U_12
S1 0.0307(13) 0.0304(14) 0.0472(16) 0.0102(12) -0.0084(11) -0.0022(11)
N1 0.028(4) 0.026(4) 0.031(4) 0.006(3) 0.003(3) -0.008(3)
C1 0.030(5) 0.025(5) 0.015(4) 0.015(4) -0.004(3) -0.004(4)
C2 0.029(5) 0.024(5) 0.027(5) 0.010(4) 0.005(4) 0.005(4)
N2 0.025(4) 0.025(4) 0.038(5) 0.009(4) -0.005(3) -0.002(3)
C3 0.025(5) 0.041(6) 0.018(4) 0.011(4) -0.005(4) 0.002(4)
S2 0.0269(12) 0.0318(14) 0.0327(13) 0.0087(11) -0.0057(9) -0.0033(10)
C4 0.029(5) 0.031(5) 0.020(5) 0.005(4) 0.009(4) -0.001(4)
C5 0.024(5) 0.033(6) 0.035(5) 0.017(5) -0.004(4) 0.006(4)
C6 0.025(5) 0.036(6) 0.034(5) 0.008(4) -0.007(4) -0.002(4)
C7 0.028(5) 0.029(5) 0.026(5) 0.004(4) -0.001(4) 0.003(4)
C8 0.032(5) 0.042(6) 0.015(4) 0.005(4) -0.001(4) -0.012(4)
C9 0.031(5) 0.028(5) 0.037(6) 0.002(4) 0.001(4) 0.000(4)
C10 0.037(6) 0.035(6) 0.031(5) -0.002(4) 0.005(4) -0.010(5)
C11 0.027(5) 0.027(5) 0.043(6) -0.012(5) -0.004(4) -0.005(4)
C12 0.030(5) 0.041(6) 0.027(5) -0.006(4) 0.001(4) -0.011(4)
C13 0.035(5) 0.022(5) 0.036(5) -0.002(4) 0.006(4) 0.001(4)
O1 0.043(4) 0.036(4) 0.047(5) 0.000(4) 0.000(3) -0.014(3)
F1 0.061(5) 0.058(5) 0.083(6) 0.023(4) -0.012(4) -0.017(4)
F2 0.047(4) 0.052(4) 0.061(4) -0.005(3) -0.002(3) -0.019(3)
F3 0.073(5) 0.047(4) 0.086(6) -0.019(4) 0.035(4) -0.009(4)
C14 0.044(6) 0.043(7) 0.042(6) -0.012(5) -0.010(5) 0.003(5)

loop_
_atom_type_symbol
_atom_type_description
_atom_type_scat_dispersion_real
_atom_type_scat_dispersion_imag
_atom_type_scat_source
C C 0.0033 0.0016 'International Tables Vol C Tables 4.2.6.8 and 6.1.1.4'
H H 0.0000 0.0000 'International Tables Vol C Tables 4.2.6.8 and 6.1.1.4'
N N 0.0061 0.0033 'International Tables Vol C Tables 4.2.6.8 and 6.1.1.4'
O O 0.0106 0.0060 'International Tables Vol C Tables 4.2.6.8 and 6.1.1.4'
S S 0.1246 0.1234 'International Tables Vol C Tables 4.2.6.8 and 6.1.1.4'
F F 0.0171 0.0103 'International Tables Vol C Tables 4.2.6.8 and 6.1.1.4'

loop_
_geom_angle_atom_site_label_1
_geom_angle_atom_site_label_2
_geom_angle_atom_site_label_3
_geom_angle
_geom_angle_site_symmetry_1
_geom_angle_site_symmetry_3
N1 S1 N2 102.3(4) . .
C1 N1 S1 107.0(6) . .
N1 C1 C3 124.3(8) . .
N1 C1 C2 112.3(8) . .
C3 C1 C2 123.4(8) . .
N2 C2 C3 124.8(9) . 5_575
N2 C2 C1 112.1(8) . .
C3 C2 C1 123.1(8) 5_575 .
C2 N2 S1 106.2(6) . .
C1 C3 C2 113.5(8) . 5_575
C1 C3 C4 123.6(8) . .
C2 C3 C4 122.9(9) 5_575 .
C7 S2 C4 92.6(4) . .
C5 C4 C3 127.3(9) . .
C5 C4 S2 109.5(7) . .
C3 C4 S2 123.2(7) . .
C6 C5 C4 112.8(9) . .
C6 C5 H5 123.6 . .
C4 C5 H5 123.6 . .
C7 C6 C5 114.5(8) . .
C7 C6 H6 122.7 . .
C5 C6 H6 122.7 . .
C6 C7 C8 129.4(8) . .
C6 C7 S2 110.5(7) . .
C8 C7 S2 120.0(7) . .
C13 C8 C9 117.7(9) . .
C13 C8 C7 120.1(9) . .
C9 C8 C7 122.2(9) . .
C10 C9 C8 122.5(9) . .
C10 C9 H9 118.7 . .
C8 C9 H9 118.7 . .
C9 C10 C11 117.5(10) . .
C9 C10 H10 121.3 . .
C11 C10 H10 121.3 . .
C12 C11 O1 118.8(8) . .
C12 C11 C10 120.9(9) . .
O1 C11 C10 120.1(9) . .
C13 C12 C11 119.8(9) . .
C13 C12 H12 120.1 . .
C11 C12 H12 120.1 . .
C12 C13 C8 121.5(9) . .
C12 C13 H13 119.2 . .
C8 C13 H13 119.2 . .
C14 O1 C11 115.6(9) . .
O1 C14 F3 114.9(10) . .
O1 C14 F1 116.2(10) . .
F3 C14 F1 103.9(9) . .
O1 C14 F2 108.5(9) . .
F3 C14 F2 107.4(9) . .
F1 C14 F2 105.2(9) . .

loop_
_geom_bond_atom_site_label_1
_geom_bond_atom_site_label_2
_geom_bond_distance
_geom_bond_site_symmetry_2
S1 N1 1.610(8) .
S1 N2 1.619(8) .
N1 C1 1.365(12) .
C1 C3 1.427(14) .
C1 C2 1.477(13) .
C2 N2 1.379(12) .
C2 C3 1.438(13) 5_575
C3 C2 1.438(13) 5_575
C3 C4 1.454(13) .
S2 C7 1.745(9) .
S2 C4 1.758(10) .
C4 C5 1.424(12) .
C5 C6 1.404(13) .
C5 H5 0.9500 .
C6 C7 1.387(14) .
C6 H6 0.9500 .
C7 C8 1.489(13) .
C8 C13 1.401(13) .
C8 C9 1.407(14) .
C9 C10 1.401(14) .
C9 H9 0.9500 .
C10 C11 1.414(14) .
C10 H10 0.9500 .
C11 C12 1.399(14) .
C11 O1 1.399(11) .
C12 C13 1.382(13) .
C12 H12 0.9500 .
C13 H13 0.9500 .
O1 C14 1.293(14) .
F1 C14 1.365(13) .
F2 C14 1.407(12) .
F3 C14 1.349(14) .

loop_
_geom_torsion_atom_site_label_1
_geom_torsion_atom_site_label_2
_geom_torsion_atom_site_label_3
_geom_torsion_atom_site_label_4
_geom_torsion
_geom_torsion_site_symmetry_1
_geom_torsion_site_symmetry_4
N2 S1 N1 C1 0.0(7) . .
S1 N1 C1 C3 -179.6(7) . .
S1 N1 C1 C2 -0.5(9) . .
N1 C1 C2 N2 0.9(11) . .
C3 C1 C2 N2 180.0(8) . .
N1 C1 C2 C3 -179.7(8) . 5_575
C3 C1 C2 C3 -0.5(16) . 5_575
C3 C2 N2 S1 179.7(8) 5_575 .
C1 C2 N2 S1 -0.8(10) . .
N1 S1 N2 C2 0.5(7) . .
N1 C1 C3 C2 179.5(8) . 5_575
C2 C1 C3 C2 0.5(14) . 5_575
N1 C1 C3 C4 -0.5(15) . .
C2 C1 C3 C4 -179.5(8) . .
C1 C3 C4 C5 -11.9(15) . .
C2 C3 C4 C5 168.0(9) 5_575 .
C1 C3 C4 S2 169.6(7) . .
C2 C3 C4 S2 -10.4(13) 5_575 .
C7 S2 C4 C5 1.2(7) . .
C7 S2 C4 C3 179.9(8) . .
C3 C4 C5 C6 -179.5(9) . .
S2 C4 C5 C6 -0.9(11) . .
C4 C5 C6 C7 0.0(13) . .
C5 C6 C7 C8 179.1(9) . .
C5 C6 C7 S2 0.9(12) . .
C4 S2 C7 C6 -1.2(8) . .
C4 S2 C7 C8 -179.5(8) . .
C6 C7 C8 C13 13.6(15) . .
S2 C7 C8 C13 -168.4(7) . .
C6 C7 C8 C9 -164.6(10) . .
S2 C7 C8 C9 13.3(12) . .
C13 C8 C9 C10 -1.2(14) . .
C7 C8 C9 C10 177.1(9) . .
C8 C9 C10 C11 -0.5(15) . .
C9 C10 C11 C12 1.9(15) . .
C9 C10 C11 O1 -173.4(9) . .
O1 C11 C12 C13 173.6(9) . .
C10 C11 C12 C13 -1.7(15) . .
C11 C12 C13 C8 0.0(15) . .
C9 C8 C13 C12 1.4(14) . .
C7 C8 C13 C12 -176.9(9) . .
C12 C11 O1 C14 104.4(12) . .
C10 C11 O1 C14 -80.2(13) . .
C11 O1 C14 F3 -60.4(12) . .
C11 O1 C14 F1 61.1(13) . .
C11 O1 C14 F2 179.4(8) . .
